data_1576803
loop_
_publ_author_name
'Royla, Philipp'
'Schwedtmann, Kai'
'Gomila, Rosa M.'
'Frontera, Antonio'
'Weigand, Jan J.'

_publ_section_title
;
 Chemoselectivity in the cationic Phospha-Wittig reaction: accessing
 phosphorus heterocycles, phosphaalkenes, and their annulated [4 + 2]
 dimers.
;
_journal_issue 9
_journal_name_full 'Chemical science'
_journal_page_first 4678
_journal_page_last 4687
_journal_paper_doi 10.1039/d5sc08693k
_journal_volume 17
_journal_year 2026
_chemical_absolute_configuration ad
_chemical_formula_moiety 'C29 H41 F5 N4 P2, 2(C F3 O3 S)'
_chemical_formula_sum 'C31 H41 F11 N4 O6 P2 S2'
_chemical_formula_weight 900.74
_space_group_crystal_system tetragonal
_space_group_IT_number 76
_space_group_name_Hall 'P 4w'
_space_group_name_H-M_alt 'P 41'
_atom_sites_solution_hydrogens geom
_atom_sites_solution_primary dual
_audit_creation_date 2025-12-17
_audit_creation_method
;
Olex2 1.5
(compiled 2025.07.13 svn.rb7424aed for OlexSys, GUI svn.r7314)
;
_audit_update_record
;
2025-12-20 deposited with the CCDC.	2025-12-26 downloaded from the CCDC.
;
_cell_angle_alpha 90
_cell_angle_beta 90
_cell_angle_gamma 90
_cell_formula_units_Z 4
_cell_length_a 13.68062(4)
_cell_length_b 13.68062(4)
_cell_length_c 22.05367(11)
_cell_measurement_reflns_used 33205
_cell_measurement_temperature 100.00(10)
_cell_measurement_theta_max 76.4310
_cell_measurement_theta_min 3.2250
_cell_volume 4127.55(3)
_computing_cell_refinement 'CrysAlisPro 1.171.44.121a (Rigaku OD, 2025)'
_computing_data_collection 'CrysAlisPro system (CCD 44.118a 64-bit (release 22-07-2025))'
_computing_data_reduction 'CrysAlisPro 1.171.44.121a (Rigaku OD, 2025)'
_computing_molecular_graphics 'Olex2 1.5 (Dolomanov et al., 2009)'
_computing_publication_material 'Olex2 1.5 (Dolomanov et al., 2009)'
_computing_structure_refinement 'SHELXL 2018/3 (Sheldrick, 2015)'
_computing_structure_solution 'SHELXT 2018/2 (Sheldrick, 2018)'
_diffrn_ambient_environment N~2~
_diffrn_ambient_temperature 100.00(10)
_diffrn_detector 'CCD plate'
_diffrn_detector_area_resol_mean 5.2850
_diffrn_detector_type AtlasS2
_diffrn_measured_fraction_theta_full 1.000
_diffrn_measured_fraction_theta_max 0.998
_diffrn_measurement_details
;
List of Runs (angles in degrees, time in seconds):

  # Type    Start    End  Width  t~exp~   \w     \q     \k     \f   Frames
#--------------------------------------------------------------------------
  1  \w   -118.00  48.00   0.50    0.50    --  -38.50   0.00 -90.00  332
  2  \w    -59.00  19.00   0.50    0.50    --  -38.50  38.00 120.00  156
  3  \w     32.00  83.00   0.50    0.50    --   42.75-125.00-150.00  102
  4  \w     30.00  89.00   0.50    0.50    --   42.75-125.00  30.00  118
  5  \w     12.00  46.00   0.50    0.50    --   42.75 -99.00 -90.00   68
  6  \w    113.00 154.00   0.50    2.00    --  111.00  77.00   0.00   82
  7  \w    101.00 151.00   0.50    2.00    --  111.00 -15.00   0.00  100
  8  \w     38.00  79.00   0.50    2.00    --  111.00 -77.00-180.00   82
  9  \w     88.00 177.00   0.50    2.00    --  111.00  45.00-180.00  178
 10  \w     91.00 157.00   0.50    2.00    --  111.00  30.00 -30.00  132
 11  \w     36.00  71.00   0.50    2.00    --  111.00 -94.00 -90.00   70
 12  \w     82.00 107.00   0.50    2.00    --  111.00 -94.00 -90.00   50
 13  \w     45.00 112.00   0.50    2.00    --  111.00 -61.00  30.00  134
 14  \w    110.00 178.00   0.50    2.00    --  111.00  77.00-120.00  136
 15  \w     31.00  65.00   0.50    2.00    --  111.00 -15.00   0.00   68
 16  \w     80.00 111.00   0.50    2.00    --  111.00-125.00-120.00   62
 17  \w     44.00  69.00   0.50    2.00    --  111.00-125.00-120.00   50
 18  \w     43.00 103.00   0.50    2.00    --  111.00 -45.00-120.00  120
 19  \w    138.00 165.00   0.50    2.00    --  111.00  30.00 -90.00   54
 20  \w     37.00  69.00   0.50    2.00    --  111.00 -94.00  60.00   64
 21  \w     72.00 107.00   0.50    2.00    --  111.00 -94.00  60.00   70
 22  \w     32.00  72.00   0.50    2.00    --  111.00 -94.00-120.00   80
 23  \w     78.00 107.00   0.50    2.00    --  111.00 -94.00-120.00   58
 24  \w     74.00 106.00   0.50    2.00    --  111.00 -94.00 150.00   64
 25  \w     66.00 107.00   0.50    2.00    --  111.00 -94.00 -30.00   82
 26  \w     45.00 110.00   0.50    2.00    --  111.00-125.00-180.00  130
 27  \w     30.00 106.00   0.50    2.00    --  111.00 -94.00   0.00  152
 28  \w     88.00 130.00   0.50    2.00    --  111.00  30.00 -90.00   84
 29  \w     36.00  63.00   0.50    2.00    --  111.00 -94.00 120.00   54
 30  \w    134.00 167.00   0.50    2.00    --  111.00  77.00-150.00   66
 31  \w    107.00 140.00   0.50    2.00    --  111.00 -77.00-180.00   66
 32  \w     51.00  79.00   0.50    2.00    --  111.00-125.00-150.00   56
 33  \w     82.00 109.00   0.50    2.00    --  111.00-125.00 -90.00   54
 34  \w     77.00 104.00   0.50    2.00    --  111.00-125.00   0.00   54
 35  \w    108.00 142.00   0.50    2.00    --  111.00  77.00 -30.00   68
 36  \w     32.00 105.00   0.50    2.00    --  111.00 -94.00  30.00  146
;
_diffrn_measurement_device 'four-circle diffractometer'
_diffrn_measurement_device_type 'SuperNova, Dual, Cu at home/near, AtlasS2'
_diffrn_measurement_method '\w scans'
_diffrn_orient_matrix_type 'CrysAlisPro convention (1999,Acta A55,543-557)'
_diffrn_orient_matrix_UB_11 -0.0193670000
_diffrn_orient_matrix_UB_12 -0.1099345000
_diffrn_orient_matrix_UB_13 0.0092994000
_diffrn_orient_matrix_UB_21 0.0001508000
_diffrn_orient_matrix_UB_22 0.0152520000
_diffrn_orient_matrix_UB_23 0.0692291000
_diffrn_orient_matrix_UB_31 -0.1108911000
_diffrn_orient_matrix_UB_32 0.0191389000
_diffrn_orient_matrix_UB_33 -0.0016123000
_diffrn_radiation_monochromator mirror
_diffrn_radiation_probe x-ray
_diffrn_radiation_type 'Cu K\a'
_diffrn_radiation_wavelength 1.54184
_diffrn_reflns_av_R_equivalents 0.0261
_diffrn_reflns_av_unetI/netI 0.0187
_diffrn_reflns_Laue_measured_fraction_full 1.000
_diffrn_reflns_Laue_measured_fraction_max 0.998
_diffrn_reflns_limit_h_max 11
_diffrn_reflns_limit_h_min -17
_diffrn_reflns_limit_k_max 17
_diffrn_reflns_limit_k_min -17
_diffrn_reflns_limit_l_max 27
_diffrn_reflns_limit_l_min -26
_diffrn_reflns_number 46471
_diffrn_reflns_point_group_measured_fraction_full 0.977
_diffrn_reflns_point_group_measured_fraction_max 0.972
_diffrn_reflns_theta_full 67.684
_diffrn_reflns_theta_max 76.663
_diffrn_reflns_theta_min 3.230
_diffrn_source 'micro-focus sealed X-ray tube'
_diffrn_source_type 'SuperNova (Cu) X-ray Source'
_exptl_absorpt_coefficient_mu 2.763
_exptl_absorpt_correction_T_max 0.840
_exptl_absorpt_correction_T_min 0.810
_exptl_absorpt_correction_type analytical
_exptl_absorpt_process_details
;
CrysAlisPro 1.171.44.121a (Rigaku Oxford Diffraction, 2025)
Analytical numeric absorption correction using a multifaceted crystal
model based on expressions derived by R.C. Clark & J.S. Reid.
(Clark, R. C. & Reid, J. S. (1995). Acta Cryst. A51, 887-897)
Empirical absorption correction using spherical harmonics,
implemented in SCALE3 ABSPACK scaling algorithm.
;
_exptl_crystal_colour colourless
_exptl_crystal_colour_primary colourless
_exptl_crystal_density_diffrn 1.449
_exptl_crystal_description block
_exptl_crystal_F_000 1856
_exptl_crystal_size_max 0.227
_exptl_crystal_size_mid 0.195
_exptl_crystal_size_min 0.174
_refine_diff_density_max 0.912
_refine_diff_density_min -0.287
_refine_diff_density_rms 0.037
_refine_ls_abs_structure_details
;
 Flack x determined using 3877 quotients [(I+)-(I-)]/[(I+)+(I-)]
 (Parsons, Flack and Wagner, Acta Cryst. B69 (2013) 249-259).
;
_refine_ls_abs_structure_Flack -0.004(4)
_refine_ls_extinction_method none
_refine_ls_goodness_of_fit_ref 1.033
_refine_ls_hydrogen_treatment constr
_refine_ls_matrix_type full
_refine_ls_number_parameters 590
_refine_ls_number_reflns 8443
_refine_ls_number_restraints 223
_refine_ls_restrained_S_all 1.030
_refine_ls_R_factor_all 0.0276
_refine_ls_R_factor_gt 0.0273
_refine_ls_shift/su_max 0.001
_refine_ls_shift/su_mean 0.000
_refine_ls_structure_factor_coef Fsqd
_refine_ls_weighting_details 'w=1/[\s^2^(Fo^2^)+(0.0392P)^2^+1.1874P] where P=(Fo^2^+2Fc^2^)/3'
_refine_ls_weighting_scheme calc
_refine_ls_wR_factor_gt 0.0710
_refine_ls_wR_factor_ref 0.0712
_reflns_Friedel_coverage 0.896
_reflns_Friedel_fraction_full 0.953
_reflns_Friedel_fraction_max 0.944
_reflns_number_gt 8360
_reflns_number_total 8443
_reflns_threshold_expression 'I > 2\s(I)'
_cod_data_source_file d5sc08693k2.cif
_cod_data_source_block jjw2010
_cod_depositor_comments 'Adding full bibliography for 1576791--1576804.cif.'
_cod_database_code 1576803
_shelx_shelxl_version_number 2018/3
_chemical_oxdiff_formula C31H41F11N4O6P2S2
_shelx_space_group_comment
;
The symmetry employed for this shelxl refinement is uniquely defined
by the following loop, which should always be used as a source of
symmetry information in preference to the above space-group names.
They are only intended as comments.
;
_diffrn_oxdiff_digest_od_ed
;

;
_diffrn_oxdiff_measurement_exp_name ROY17122025_2Cu.xpar
_olex2_refinement_description
;
1. Fixed Uiso
 At 1.2 times of:
  All C(H) groups
 At 1.5 times of:
  All C(H,H,H) groups
2. Uiso/Uaniso restraints and constraints
S2A \\sim F9A \\sim F10A \\sim F11A \\sim O4A \\sim O5A \\sim O6A \\sim C31A
\\sim S2B \\sim F9B \\sim F10B \\sim F11B \\sim O4B \\sim O5B \\sim O6B \\sim
C31B: within 2A with sigma of 0.01 and sigma for terminal atoms of 0.02 within
2A
3. Others
 Sof(S2B)=Sof(F9B)=Sof(F10B)=Sof(F11B)=Sof(O4B)=Sof(O5B)=Sof(O6B)=Sof(C31B)=1-
 FVAR(1)
 Sof(S2A)=Sof(F9A)=Sof(F10A)=Sof(F11A)=Sof(O4A)=Sof(O5A)=Sof(O6A)=Sof(C31A)=
 FVAR(1)
4.a Ternary CH refined with riding coordinates:
 C6(H6), C9(H9), C13(H13), C20(H20), C23(H23)
4.b Idealised Me refined as rotating group:
 C4(H4A,H4B,H4C), C5(H5A,H5B,H5C), C7(H7A,H7B,H7C), C8(H8A,H8B,H8C), C10(H10A,
 H10B,H10C), C11(H11A,H11B,H11C), C14(H14A,H14B,H14C), C15(H15A,H15B,H15C),
 C18(H18A,H18B,H18C), C19(H19A,H19B,H19C), C21(H21A,H21B,H21C), C22(H22A,H22B,
 H22C)
;
_olex2_submission_special_instructions 'No special instructions were received'
_oxdiff_exptl_absorpt_empirical_details
;
Empirical correction (ABSPACK) includes:
- Absorption correction using spherical harmonics
- Frame scaling
;
_oxdiff_exptl_absorpt_empirical_full_max 1.255
_oxdiff_exptl_absorpt_empirical_full_min 0.854

loop_
_space_group_symop_operation_xyz
'x, y, z'
'-x, -y, z+1/2'
'-y, x, z+1/4'
'y, -x, z+3/4'

loop_
_atom_site_label
_atom_site_type_symbol
_atom_site_fract_x
_atom_site_fract_y
_atom_site_fract_z
_atom_site_U_iso_or_equiv
_atom_site_adp_type
_atom_site_occupancy
_atom_site_site_symmetry_order
_atom_site_calc_flag
_atom_site_refinement_flags_posn
_atom_site_refinement_flags_adp
_atom_site_refinement_flags_occupancy
_atom_site_disorder_assembly
_atom_site_disorder_group
S1 S -0.26557(4) 0.73724(4) 0.51252(3) 0.02637(12) Uani 1 1 d . . . . .
F6 F -0.21301(13) 0.89678(13) 0.57046(9) 0.0434(4) Uani 1 1 d . . . . .
F7 F -0.24230(15) 0.91892(13) 0.47561(9) 0.0479(5) Uani 1 1 d . . . . .
F8 F -0.36138(12) 0.89878(13) 0.53780(9) 0.0426(4) Uani 1 1 d . . . . .
O1 O -0.16168(13) 0.71808(13) 0.51078(10) 0.0330(4) Uani 1 1 d . . . . .
O2 O -0.31622(14) 0.69907(14) 0.56484(9) 0.0347(4) Uani 1 1 d . . . . .
O3 O -0.31554(14) 0.72551(15) 0.45547(9) 0.0363(4) Uani 1 1 d . . . . .
C30 C -0.27014(19) 0.86908(19) 0.52474(13) 0.0321(5) Uani 1 1 d . . . . .
P1 P 0.14249(4) 0.57450(4) 0.60230(3) 0.02126(12) Uani 1 1 d . . . . .
P2 P 0.03171(4) 0.59732(4) 0.53008(3) 0.02230(12) Uani 1 1 d . . . . .
F1 F 0.03571(12) 0.39196(11) 0.62875(8) 0.0354(3) Uani 1 1 d . . . . .
F2 F 0.00874(19) 0.19827(14) 0.62409(11) 0.0642(6) Uani 1 1 d . . . . .
F3 F 0.0704(2) 0.09396(14) 0.52638(14) 0.0845(9) Uani 1 1 d . . . . .
F4 F 0.1601(2) 0.18700(17) 0.43314(12) 0.0795(8) Uani 1 1 d . . . . .
F5 F 0.18602(15) 0.38140(15) 0.43626(9) 0.0512(5) Uani 1 1 d . . . . .
N1 N 0.31979(14) 0.64416(16) 0.55499(9) 0.0258(4) Uani 1 1 d . . . . .
N2 N 0.21191(15) 0.76170(15) 0.56058(10) 0.0268(4) Uani 1 1 d . . . . .
N3 N -0.13223(14) 0.47967(15) 0.52006(10) 0.0267(4) Uani 1 1 d . . . . .
N4 N -0.12746(13) 0.54345(15) 0.61062(10) 0.0256(4) Uani 1 1 d . . . . .
C1 C 0.22769(16) 0.66568(17) 0.57148(11) 0.0233(4) Uani 1 1 d . . . . .
C2 C 0.36279(18) 0.7277(2) 0.53113(12) 0.0313(5) Uani 1 1 d . . . . .
C3 C 0.29590(19) 0.8006(2) 0.53467(12) 0.0319(5) Uani 1 1 d . . . . .
C4 C 0.3063(3) 0.9034(2) 0.51304(18) 0.0519(8) Uani 1 1 d . . . . .
H4A H 0.261968 0.914566 0.478832 0.078 Uiso 1 1 calc R U . . .
H4B H 0.373857 0.914796 0.500001 0.078 Uiso 1 1 calc R U . . .
H4C H 0.289988 0.948477 0.546071 0.078 Uiso 1 1 calc R U . . .
C5 C 0.4612(2) 0.7309(3) 0.50198(14) 0.0413(7) Uani 1 1 d . . . . .
H5A H 0.509290 0.700126 0.528812 0.062 Uiso 1 1 calc R U . . .
H5B H 0.479800 0.799026 0.494648 0.062 Uiso 1 1 calc R U . . .
H5C H 0.459029 0.695554 0.463348 0.062 Uiso 1 1 calc R U . . .
C6 C 0.36669(17) 0.5486(2) 0.56671(11) 0.0284(5) Uani 1 1 d . . . . .
H6 H 0.314597 0.504536 0.582947 0.034 Uiso 1 1 calc R U . . .
C7 C 0.44362(17) 0.5584(2) 0.61650(12) 0.0319(5) Uani 1 1 d . . . . .
H7A H 0.499930 0.594785 0.600882 0.048 Uiso 1 1 calc R U . . .
H7B H 0.464740 0.493175 0.629450 0.048 Uiso 1 1 calc R U . . .
H7C H 0.415564 0.593390 0.651141 0.048 Uiso 1 1 calc R U . . .
C8 C 0.4066(2) 0.4998(3) 0.50967(14) 0.0428(7) Uani 1 1 d . . . . .
H8A H 0.357822 0.503962 0.477220 0.064 Uiso 1 1 calc R U . . .
H8B H 0.421012 0.431030 0.518237 0.064 Uiso 1 1 calc R U . . .
H8C H 0.466578 0.533126 0.496891 0.064 Uiso 1 1 calc R U . . .
C9 C 0.12094(19) 0.81585(18) 0.57678(13) 0.0302(5) Uani 1 1 d . . . . .
H9 H 0.076843 0.768197 0.597609 0.036 Uiso 1 1 calc R U . . .
C10 C 0.1417(2) 0.8975(2) 0.62204(15) 0.0398(6) Uani 1 1 d . . . . .
H10A H 0.184000 0.872684 0.654446 0.060 Uiso 1 1 calc R U . . .
H10B H 0.080079 0.920681 0.639498 0.060 Uiso 1 1 calc R U . . .
H10C H 0.174534 0.951691 0.601256 0.060 Uiso 1 1 calc R U . . .
C11 C 0.0670(2) 0.8511(2) 0.52026(15) 0.0380(6) Uani 1 1 d . . . . .
H11A H 0.103029 0.905585 0.501988 0.057 Uiso 1 1 calc R U . . .
H11B H 0.001269 0.872952 0.531503 0.057 Uiso 1 1 calc R U . . .
H11C H 0.062207 0.797400 0.491004 0.057 Uiso 1 1 calc R U . . .
C12 C -0.07698(16) 0.53323(16) 0.55886(11) 0.0236(4) Uani 1 1 d . . . . .
C13 C -0.10167(19) 0.45744(19) 0.45680(12) 0.0299(5) Uani 1 1 d . . . . .
H13 H -0.030905 0.475108 0.453812 0.036 Uiso 1 1 calc R U . . .
C14 C -0.1554(2) 0.5217(2) 0.41130(15) 0.0437(7) Uani 1 1 d . . . . .
H14A H -0.128201 0.511075 0.370715 0.066 Uiso 1 1 calc R U . . .
H14B H -0.147539 0.590484 0.422631 0.066 Uiso 1 1 calc R U . . .
H14C H -0.225003 0.504765 0.411267 0.066 Uiso 1 1 calc R U . . .
C15 C -0.1088(2) 0.3484(2) 0.44274(15) 0.0406(6) Uani 1 1 d . . . . .
H15A H -0.175390 0.332704 0.429612 0.061 Uiso 1 1 calc R U . . .
H15B H -0.092898 0.310708 0.479220 0.061 Uiso 1 1 calc R U . . .
H15C H -0.062606 0.331803 0.410363 0.061 Uiso 1 1 calc R U . . .
C16 C -0.21940(18) 0.4562(2) 0.54842(14) 0.0327(5) Uani 1 1 d . . . . .
C17 C -0.21671(17) 0.4956(2) 0.60486(13) 0.0320(5) Uani 1 1 d . . . . .
C18 C -0.29350(19) 0.4908(3) 0.65298(15) 0.0429(7) Uani 1 1 d . . . . .
H18A H -0.268358 0.454329 0.687898 0.064 Uiso 1 1 calc R U . . .
H18B H -0.351560 0.457782 0.636935 0.064 Uiso 1 1 calc R U . . .
H18C H -0.310925 0.557222 0.665661 0.064 Uiso 1 1 calc R U . . .
C19 C -0.3008(2) 0.3990(3) 0.51962(18) 0.0495(8) Uani 1 1 d . . . . .
H19A H -0.311107 0.422224 0.478082 0.074 Uiso 1 1 calc R U . . .
H19B H -0.360865 0.407851 0.543147 0.074 Uiso 1 1 calc R U . . .
H19C H -0.283382 0.329476 0.518821 0.074 Uiso 1 1 calc R U . . .
C20 C -0.09265(17) 0.6002(2) 0.66418(12) 0.0297(5) Uani 1 1 d . . . . .
H20 H -0.021821 0.614102 0.657039 0.036 Uiso 1 1 calc R U . . .
C21 C -0.1435(2) 0.6987(2) 0.66790(16) 0.0445(7) Uani 1 1 d . . . . .
H21A H -0.132705 0.734897 0.630154 0.067 Uiso 1 1 calc R U . . .
H21B H -0.116903 0.736000 0.702051 0.067 Uiso 1 1 calc R U . . .
H21C H -0.213801 0.688712 0.673905 0.067 Uiso 1 1 calc R U . . .
C22 C -0.0983(2) 0.5409(3) 0.72224(14) 0.0454(7) Uani 1 1 d . . . . .
H22A H -0.166317 0.537604 0.735976 0.068 Uiso 1 1 calc R U . . .
H22B H -0.058211 0.572134 0.753573 0.068 Uiso 1 1 calc R U . . .
H22C H -0.073905 0.474641 0.714671 0.068 Uiso 1 1 calc R U . . .
C23 C 0.12939(16) 0.50081(16) 0.53127(11) 0.0244(4) Uani 1 1 d . . . . .
H23 H 0.182643 0.516966 0.501874 0.029 Uiso 1 1 calc R U . . .
C24 C 0.11059(17) 0.39402(17) 0.53230(13) 0.0287(5) Uani 1 1 d . . . . .
C25 C 0.06550(19) 0.34364(19) 0.57926(14) 0.0330(6) Uani 1 1 d . . . . .
C26 C 0.0512(3) 0.2436(2) 0.57778(17) 0.0469(8) Uani 1 1 d . . . . .
C27 C 0.0825(3) 0.1913(2) 0.5284(2) 0.0562(10) Uani 1 1 d . . . . .
C28 C 0.1281(3) 0.2380(2) 0.48080(18) 0.0546(9) Uani 1 1 d . . . . .
C29 C 0.1420(2) 0.3382(2) 0.48343(15) 0.0395(6) Uani 1 1 d . . . . .
S2A S 0.26802(7) 0.62562(7) 0.36903(5) 0.0352(3) Uani 0.695(3) 1 d . U P A 1
F9A F 0.0843(8) 0.5912(10) 0.3509(4) 0.0562(19) Uani 0.695(3) 1 d . U P A 1
F10A F 0.1551(3) 0.6758(3) 0.27834(18) 0.0572(10) Uani 0.695(3) 1 d . U P A 1
F11A F 0.1214(3) 0.7439(3) 0.36265(19) 0.0540(9) Uani 0.695(3) 1 d . U P A 1
O4A O 0.2437(4) 0.6167(4) 0.4326(2) 0.0502(10) Uani 0.695(3) 1 d . U P A 1
O5A O 0.3301(6) 0.7040(5) 0.3548(3) 0.0382(13) Uani 0.695(3) 1 d . U P A 1
O6A O 0.2914(4) 0.5360(5) 0.3385(4) 0.0533(15) Uani 0.695(3) 1 d . U P A 1
C31A C 0.1505(3) 0.6619(4) 0.3381(2) 0.0422(9) Uani 0.695(3) 1 d . U P A 1
S2B S 0.22628(15) 0.69968(15) 0.38682(9) 0.0291(6) Uani 0.305(3) 1 d . U P A 2
F9B F 0.2535(7) 0.5333(10) 0.3302(6) 0.048(2) Uani 0.305(3) 1 d . U P A 2
F10B F 0.1004(16) 0.582(2) 0.3361(8) 0.048(3) Uani 0.305(3) 1 d . U P A 2
F11B F 0.2051(10) 0.6474(8) 0.2735(4) 0.074(3) Uani 0.305(3) 1 d . U P A 2
O4B O 0.2064(7) 0.6489(6) 0.4411(4) 0.0352(18) Uani 0.305(3) 1 d . U P A 2
O5B O 0.1546(7) 0.7752(7) 0.3777(4) 0.0436(19) Uani 0.305(3) 1 d . U P A 2
O6B O 0.3314(14) 0.7254(11) 0.3706(7) 0.032(3) Uani 0.305(3) 1 d . U P A 2
C31B C 0.1959(7) 0.6094(8) 0.3301(5) 0.0407(19) Uani 0.305(3) 1 d . U P A 2

loop_
_atom_site_aniso_label
_atom_site_aniso_U_11
_atom_site_aniso_U_22
_atom_site_aniso_U_33
_atom_site_aniso_U_23
_atom_site_aniso_U_13
_atom_site_aniso_U_12
S1 0.0220(3) 0.0267(3) 0.0304(3) 0.0024(2) -0.0027(2) 0.00380(19)
F6 0.0415(9) 0.0405(9) 0.0483(11) -0.0109(8) 0.0050(7) -0.0071(7)
F7 0.0636(12) 0.0322(8) 0.0480(11) 0.0127(7) 0.0206(9) 0.0075(8)
F8 0.0372(8) 0.0393(9) 0.0512(11) 0.0030(7) 0.0115(7) 0.0131(7)
O1 0.0231(8) 0.0332(9) 0.0427(11) 0.0023(8) -0.0039(7) 0.0067(7)
O2 0.0294(9) 0.0372(10) 0.0376(11) 0.0118(8) -0.0042(7) -0.0023(7)
O3 0.0314(9) 0.0444(11) 0.0331(10) -0.0029(8) -0.0064(8) 0.0057(8)
C30 0.0306(12) 0.0296(12) 0.0361(14) 0.0027(10) 0.0059(10) 0.0038(9)
P1 0.0179(2) 0.0226(3) 0.0233(3) 0.0045(2) -0.00090(19) -0.00013(19)
P2 0.0211(2) 0.0210(2) 0.0248(3) 0.0023(2) -0.0038(2) 0.0016(2)
F1 0.0384(8) 0.0300(7) 0.0378(9) 0.0101(6) 0.0008(6) -0.0015(6)
F2 0.0857(15) 0.0348(9) 0.0721(15) 0.0230(10) -0.0168(12) -0.0185(9)
F3 0.133(2) 0.0196(8) 0.101(2) -0.0024(10) -0.0414(18) 0.0029(11)
F4 0.117(2) 0.0491(12) 0.0722(17) -0.0314(12) -0.0132(15) 0.0284(13)
F5 0.0616(12) 0.0498(10) 0.0422(11) -0.0112(8) 0.0087(9) 0.0084(9)
N1 0.0196(9) 0.0350(10) 0.0227(10) 0.0041(8) -0.0001(7) -0.0027(8)
N2 0.0262(10) 0.0270(10) 0.0271(11) 0.0081(8) -0.0025(8) -0.0041(8)
N3 0.0227(9) 0.0268(9) 0.0308(11) -0.0052(8) -0.0073(8) 0.0020(7)
N4 0.0176(8) 0.0290(9) 0.0300(11) -0.0017(8) -0.0036(7) 0.0025(7)
C1 0.0203(10) 0.0294(11) 0.0202(11) 0.0046(9) -0.0028(8) -0.0013(8)
C2 0.0244(11) 0.0461(14) 0.0234(12) 0.0074(10) -0.0019(9) -0.0128(10)
C3 0.0296(12) 0.0388(13) 0.0274(13) 0.0108(10) -0.0034(10) -0.0127(10)
C4 0.0499(17) 0.0447(17) 0.061(2) 0.0233(15) 0.0051(16) -0.0151(14)
C5 0.0248(12) 0.067(2) 0.0326(15) 0.0093(13) 0.0036(10) -0.0117(12)
C6 0.0197(10) 0.0400(13) 0.0256(12) -0.0003(10) -0.0002(9) 0.0044(9)
C7 0.0230(11) 0.0452(14) 0.0274(12) -0.0003(11) -0.0037(9) 0.0052(10)
C8 0.0347(14) 0.0620(19) 0.0318(14) -0.0103(13) 0.0033(11) 0.0053(12)
C9 0.0297(12) 0.0229(11) 0.0379(14) 0.0070(10) -0.0006(10) -0.0006(9)
C10 0.0513(16) 0.0270(12) 0.0411(16) 0.0041(11) -0.0036(13) -0.0022(11)
C11 0.0376(13) 0.0301(12) 0.0463(17) 0.0111(11) -0.0101(12) 0.0007(10)
C12 0.0203(10) 0.0232(10) 0.0272(11) -0.0007(8) -0.0072(9) 0.0041(8)
C13 0.0297(12) 0.0302(12) 0.0298(13) -0.0063(10) -0.0085(10) 0.0048(9)
C14 0.0503(17) 0.0466(16) 0.0343(15) -0.0055(12) -0.0131(13) 0.0172(13)
C15 0.0445(15) 0.0338(14) 0.0435(17) -0.0115(12) -0.0105(12) 0.0010(11)
C16 0.0201(11) 0.0342(13) 0.0438(15) -0.0052(11) -0.0060(10) -0.0003(9)
C17 0.0184(10) 0.0368(13) 0.0409(15) 0.0002(11) -0.0034(10) 0.0006(9)
C18 0.0195(11) 0.0618(19) 0.0473(17) -0.0037(14) 0.0015(11) -0.0041(11)
C19 0.0294(13) 0.0589(19) 0.060(2) -0.0163(16) -0.0066(13) -0.0117(13)
C20 0.0199(10) 0.0407(13) 0.0285(13) -0.0051(10) -0.0036(9) 0.0015(9)
C21 0.0409(15) 0.0479(16) 0.0447(17) -0.0189(14) -0.0105(13) 0.0159(13)
C22 0.0389(15) 0.066(2) 0.0317(15) 0.0036(13) -0.0055(11) -0.0043(14)
C23 0.0215(10) 0.0241(10) 0.0276(12) 0.0010(9) -0.0021(8) 0.0020(8)
C24 0.0246(10) 0.0243(11) 0.0373(14) 0.0003(10) -0.0085(10) 0.0042(9)
C25 0.0315(12) 0.0255(12) 0.0420(16) 0.0041(11) -0.0107(11) 0.0029(9)
C26 0.0551(18) 0.0278(14) 0.058(2) 0.0125(13) -0.0173(15) -0.0043(12)
C27 0.076(2) 0.0199(13) 0.073(2) -0.0043(14) -0.0278(19) 0.0066(13)
C28 0.072(2) 0.0343(15) 0.058(2) -0.0165(15) -0.0172(18) 0.0185(15)
C29 0.0407(15) 0.0341(14) 0.0438(16) -0.0054(12) -0.0069(12) 0.0102(11)
S2A 0.0271(4) 0.0356(5) 0.0429(6) 0.0082(4) -0.0035(4) -0.0040(3)
F9A 0.040(3) 0.073(4) 0.056(5) 0.005(4) 0.002(3) -0.022(2)
F10A 0.077(2) 0.058(2) 0.0360(18) 0.0124(16) -0.0263(19) -0.0196(18)
F11A 0.0402(17) 0.0466(19) 0.075(2) -0.0074(16) -0.0015(16) 0.0056(13)
O4A 0.058(3) 0.062(3) 0.031(2) 0.0143(19) -0.0137(19) -0.024(2)
O5A 0.0347(19) 0.033(3) 0.047(4) 0.004(2) -0.005(3) -0.015(2)
O6A 0.045(3) 0.035(2) 0.080(4) -0.003(2) 0.020(3) -0.004(3)
C31A 0.035(2) 0.045(2) 0.047(2) 0.0010(18) -0.0056(17) -0.0039(18)
S2B 0.0301(10) 0.0326(11) 0.0245(10) 0.0001(7) 0.0002(7) -0.0025(8)
F9B 0.051(6) 0.038(4) 0.054(4) -0.012(3) 0.011(5) -0.003(5)
F10B 0.046(8) 0.068(6) 0.030(6) -0.008(5) -0.004(5) -0.028(6)
F11B 0.128(9) 0.068(6) 0.028(4) -0.006(4) -0.006(5) -0.006(6)
O4B 0.045(5) 0.038(4) 0.022(3) 0.002(3) 0.014(3) -0.005(3)
O5B 0.048(5) 0.037(4) 0.046(5) 0.001(3) 0.011(4) 0.009(4)
O6B 0.034(4) 0.026(6) 0.035(7) -0.003(4) -0.013(4) -0.019(4)
C31B 0.030(4) 0.049(4) 0.043(4) 0.002(4) 0.002(3) -0.006(4)

loop_
_atom_type_symbol
_atom_type_description
_atom_type_scat_dispersion_real
_atom_type_scat_dispersion_imag
_atom_type_scat_source
C C 0.0181 0.0091 'International Tables Vol C Tables 4.2.6.8 and 6.1.1.4'
H H 0.0000 0.0000 'International Tables Vol C Tables 4.2.6.8 and 6.1.1.4'
F F 0.0727 0.0534 'International Tables Vol C Tables 4.2.6.8 and 6.1.1.4'
N N 0.0311 0.0180 'International Tables Vol C Tables 4.2.6.8 and 6.1.1.4'
O O 0.0492 0.0322 'International Tables Vol C Tables 4.2.6.8 and 6.1.1.4'
P P 0.2955 0.4335 'International Tables Vol C Tables 4.2.6.8 and 6.1.1.4'
S S 0.3331 0.5567 'International Tables Vol C Tables 4.2.6.8 and 6.1.1.4'

loop_
_exptl_crystal_face_index_h
_exptl_crystal_face_index_k
_exptl_crystal_face_index_l
_exptl_crystal_face_perp_dist
-7 2 -8 0.0878
-9 1 3 0.0845
-6 0 10 0.0834
2 -1 14 0.0824
7 -2 9 0.0918
7 -1 -8 0.0914
-9 2 -1 0.0925
-9 -1 2 0.0877
1 -8 7 0.0895
7 -5 4 0.0904
9 -1 0 0.1042
1 8 -7 0.0796
1 5 -1 0.0899
4 -5 1 0.0851
1 -5 1 0.0948
-4 -5 1 0.1239
2 1 5 0.0988
-2 1 5 0.0975
0 -1 -5 0.1124
4 -2 -5 0.0991
-3 0 -5 0.0953
0 -4 -5 0.0846
0 4 5 0.0892
3 -5 -1 0.0792

loop_
_geom_angle_atom_site_label_1
_geom_angle_atom_site_label_2
_geom_angle_atom_site_label_3
_geom_angle
_geom_angle_site_symmetry_1
_geom_angle_site_symmetry_3
_geom_angle_publ_flag
O1 S1 C30 102.53(12) . . ?
O2 S1 O1 115.31(12) . . ?
O2 S1 C30 102.89(12) . . ?
O3 S1 O1 115.03(12) . . ?
O3 S1 O2 115.46(12) . . ?
O3 S1 C30 102.87(13) . . ?
F6 C30 S1 111.91(18) . . ?
F6 C30 F7 107.6(2) . . ?
F6 C30 F8 107.3(2) . . ?
F7 C30 S1 112.03(19) . . ?
F7 C30 F8 106.5(2) . . ?
F8 C30 S1 111.24(18) . . ?
C1 P1 P2 94.14(7) . . ?
C1 P1 C23 96.71(11) . . ?
C23 P1 P2 53.84(7) . . ?
C12 P2 P1 103.72(8) . . ?
C12 P2 C23 103.60(10) . . ?
C23 P2 P1 53.54(8) . . ?
C1 N1 C2 108.6(2) . . ?
C1 N1 C6 123.6(2) . . ?
C2 N1 C6 127.6(2) . . ?
C1 N2 C3 108.2(2) . . ?
C1 N2 C9 124.9(2) . . ?
C3 N2 C9 126.7(2) . . ?
C12 N3 C13 123.0(2) . . ?
C12 N3 C16 108.7(2) . . ?
C16 N3 C13 128.2(2) . . ?
C12 N4 C17 109.0(2) . . ?
C12 N4 C20 124.3(2) . . ?
C17 N4 C20 126.7(2) . . ?
N1 C1 P1 123.09(18) . . ?
N1 C1 N2 108.3(2) . . ?
N2 C1 P1 128.59(18) . . ?
N1 C2 C5 124.7(3) . . ?
C3 C2 N1 107.3(2) . . ?
C3 C2 C5 127.7(3) . . ?
N2 C3 C4 124.9(3) . . ?
C2 C3 N2 107.5(2) . . ?
C2 C3 C4 127.6(3) . . ?
C3 C4 H4A 109.5 . . ?
C3 C4 H4B 109.5 . . ?
C3 C4 H4C 109.5 . . ?
H4A C4 H4B 109.5 . . ?
H4A C4 H4C 109.5 . . ?
H4B C4 H4C 109.5 . . ?
C2 C5 H5A 109.5 . . ?
C2 C5 H5B 109.5 . . ?
C2 C5 H5C 109.5 . . ?
H5A C5 H5B 109.5 . . ?
H5A C5 H5C 109.5 . . ?
H5B C5 H5C 109.5 . . ?
N1 C6 H6 106.6 . . ?
N1 C6 C7 110.3(2) . . ?
N1 C6 C8 113.5(2) . . ?
C7 C6 H6 106.6 . . ?
C8 C6 H6 106.6 . . ?
C8 C6 C7 112.6(2) . . ?
C6 C7 H7A 109.5 . . ?
C6 C7 H7B 109.5 . . ?
C6 C7 H7C 109.5 . . ?
H7A C7 H7B 109.5 . . ?
H7A C7 H7C 109.5 . . ?
H7B C7 H7C 109.5 . . ?
C6 C8 H8A 109.5 . . ?
C6 C8 H8B 109.5 . . ?
C6 C8 H8C 109.5 . . ?
H8A C8 H8B 109.5 . . ?
H8A C8 H8C 109.5 . . ?
H8B C8 H8C 109.5 . . ?
N2 C9 H9 106.8 . . ?
N2 C9 C10 111.4(2) . . ?
N2 C9 C11 111.4(2) . . ?
C10 C9 H9 106.8 . . ?
C10 C9 C11 113.1(2) . . ?
C11 C9 H9 106.8 . . ?
C9 C10 H10A 109.5 . . ?
C9 C10 H10B 109.5 . . ?
C9 C10 H10C 109.5 . . ?
H10A C10 H10B 109.5 . . ?
H10A C10 H10C 109.5 . . ?
H10B C10 H10C 109.5 . . ?
C9 C11 H11A 109.5 . . ?
C9 C11 H11B 109.5 . . ?
C9 C11 H11C 109.5 . . ?
H11A C11 H11B 109.5 . . ?
H11A C11 H11C 109.5 . . ?
H11B C11 H11C 109.5 . . ?
N3 C12 P2 119.36(19) . . ?
N4 C12 P2 131.31(18) . . ?
N4 C12 N3 107.8(2) . . ?
N3 C13 H13 106.5 . . ?
N3 C13 C14 111.4(2) . . ?
N3 C13 C15 111.9(2) . . ?
C14 C13 H13 106.5 . . ?
C14 C13 C15 113.5(2) . . ?
C15 C13 H13 106.5 . . ?
C13 C14 H14A 109.5 . . ?
C13 C14 H14B 109.5 . . ?
C13 C14 H14C 109.5 . . ?
H14A C14 H14B 109.5 . . ?
H14A C14 H14C 109.5 . . ?
H14B C14 H14C 109.5 . . ?
C13 C15 H15A 109.5 . . ?
C13 C15 H15B 109.5 . . ?
C13 C15 H15C 109.5 . . ?
H15A C15 H15B 109.5 . . ?
H15A C15 H15C 109.5 . . ?
H15B C15 H15C 109.5 . . ?
N3 C16 C19 124.6(3) . . ?
C17 C16 N3 107.4(2) . . ?
C17 C16 C19 128.0(3) . . ?
N4 C17 C18 124.9(3) . . ?
C16 C17 N4 107.1(2) . . ?
C16 C17 C18 128.0(2) . . ?
C17 C18 H18A 109.5 . . ?
C17 C18 H18B 109.5 . . ?
C17 C18 H18C 109.5 . . ?
H18A C18 H18B 109.5 . . ?
H18A C18 H18C 109.5 . . ?
H18B C18 H18C 109.5 . . ?
C16 C19 H19A 109.5 . . ?
C16 C19 H19B 109.5 . . ?
C16 C19 H19C 109.5 . . ?
H19A C19 H19B 109.5 . . ?
H19A C19 H19C 109.5 . . ?
H19B C19 H19C 109.5 . . ?
N4 C20 H20 106.5 . . ?
N4 C20 C21 111.0(2) . . ?
N4 C20 C22 111.9(2) . . ?
C21 C20 H20 106.5 . . ?
C22 C20 H20 106.5 . . ?
C22 C20 C21 113.9(3) . . ?
C20 C21 H21A 109.5 . . ?
C20 C21 H21B 109.5 . . ?
C20 C21 H21C 109.5 . . ?
H21A C21 H21B 109.5 . . ?
H21A C21 H21C 109.5 . . ?
H21B C21 H21C 109.5 . . ?
C20 C22 H22A 109.5 . . ?
C20 C22 H22B 109.5 . . ?
C20 C22 H22C 109.5 . . ?
H22A C22 H22B 109.5 . . ?
H22A C22 H22C 109.5 . . ?
H22B C22 H22C 109.5 . . ?
P1 C23 P2 72.62(9) . . ?
P1 C23 H23 110.7 . . ?
P2 C23 H23 110.7 . . ?
C24 C23 P1 122.30(19) . . ?
C24 C23 P2 124.68(16) . . ?
C24 C23 H23 110.7 . . ?
C25 C24 C23 125.2(2) . . ?
C25 C24 C29 116.3(2) . . ?
C29 C24 C23 118.4(3) . . ?
F1 C25 C24 119.9(2) . . ?
F1 C25 C26 117.7(3) . . ?
C26 C25 C24 122.4(3) . . ?
F2 C26 C25 120.4(3) . . ?
F2 C26 C27 120.3(3) . . ?
C27 C26 C25 119.3(3) . . ?
F3 C27 C26 120.3(4) . . ?
F3 C27 C28 119.4(4) . . ?
C26 C27 C28 120.3(3) . . ?
F4 C28 C27 120.3(3) . . ?
F4 C28 C29 120.3(4) . . ?
C27 C28 C29 119.3(3) . . ?
F5 C29 C24 119.9(3) . . ?
F5 C29 C28 117.8(3) . . ?
C28 C29 C24 122.3(3) . . ?
O4A S2A C31A 100.6(3) . . ?
O5A S2A O4A 114.9(3) . . ?
O5A S2A O6A 114.4(4) . . ?
O5A S2A C31A 104.0(4) . . ?
O6A S2A O4A 115.8(4) . . ?
O6A S2A C31A 104.8(3) . . ?
F9A C31A S2A 108.5(6) . . ?
F10A C31A S2A 111.7(4) . . ?
F10A C31A F9A 109.9(5) . . ?
F11A C31A S2A 110.4(3) . . ?
F11A C31A F9A 108.8(6) . . ?
F11A C31A F10A 107.6(4) . . ?
O4B S2B O5B 110.0(5) . . ?
O4B S2B O6B 119.7(8) . . ?
O4B S2B C31B 101.9(5) . . ?
O5B S2B O6B 116.4(8) . . ?
O5B S2B C31B 103.7(6) . . ?
O6B S2B C31B 102.3(5) . . ?
F9B C31B S2B 113.9(8) . . ?
F9B C31B F10B 110.9(15) . . ?
F9B C31B F11B 104.6(11) . . ?
F10B C31B S2B 110.0(10) . . ?
F11B C31B S2B 110.7(8) . . ?
F11B C31B F10B 106.5(14) . . ?

loop_
_geom_bond_atom_site_label_1
_geom_bond_atom_site_label_2
_geom_bond_distance
_geom_bond_site_symmetry_2
_geom_bond_publ_flag
S1 O1 1.4458(18) . ?
S1 O2 1.444(2) . ?
S1 O3 1.441(2) . ?
S1 C30 1.825(3) . ?
F6 C30 1.331(3) . ?
F7 C30 1.336(3) . ?
F8 C30 1.344(3) . ?
P1 P2 2.2206(8) . ?
P1 C1 1.838(2) . ?
P1 C23 1.871(3) . ?
P2 C12 1.839(3) . ?
P2 C23 1.879(2) . ?
F1 C25 1.339(3) . ?
F2 C26 1.328(4) . ?
F3 C27 1.343(3) . ?
F4 C28 1.336(4) . ?
F5 C29 1.340(4) . ?
N1 C1 1.344(3) . ?
N1 C2 1.389(3) . ?
N1 C6 1.479(3) . ?
N2 C1 1.353(3) . ?
N2 C3 1.389(3) . ?
N2 C9 1.492(3) . ?
N3 C12 1.357(3) . ?
N3 C13 1.488(3) . ?
N3 C16 1.384(3) . ?
N4 C12 1.341(3) . ?
N4 C17 1.391(3) . ?
N4 C20 1.492(3) . ?
C2 C3 1.356(4) . ?
C2 C5 1.492(3) . ?
C3 C4 1.492(4) . ?
C4 H4A 0.9800 . ?
C4 H4B 0.9800 . ?
C4 H4C 0.9800 . ?
C5 H5A 0.9800 . ?
C5 H5B 0.9800 . ?
C5 H5C 0.9800 . ?
C6 H6 1.0000 . ?
C6 C7 1.527(3) . ?
C6 C8 1.525(4) . ?
C7 H7A 0.9800 . ?
C7 H7B 0.9800 . ?
C7 H7C 0.9800 . ?
C8 H8A 0.9800 . ?
C8 H8B 0.9800 . ?
C8 H8C 0.9800 . ?
C9 H9 1.0000 . ?
C9 C10 1.525(4) . ?
C9 C11 1.526(4) . ?
C10 H10A 0.9800 . ?
C10 H10B 0.9800 . ?
C10 H10C 0.9800 . ?
C11 H11A 0.9800 . ?
C11 H11B 0.9800 . ?
C11 H11C 0.9800 . ?
C13 H13 1.0000 . ?
C13 C14 1.523(4) . ?
C13 C15 1.527(4) . ?
C14 H14A 0.9800 . ?
C14 H14B 0.9800 . ?
C14 H14C 0.9800 . ?
C15 H15A 0.9800 . ?
C15 H15B 0.9800 . ?
C15 H15C 0.9800 . ?
C16 C17 1.357(4) . ?
C16 C19 1.501(4) . ?
C17 C18 1.495(4) . ?
C18 H18A 0.9800 . ?
C18 H18B 0.9800 . ?
C18 H18C 0.9800 . ?
C19 H19A 0.9800 . ?
C19 H19B 0.9800 . ?
C19 H19C 0.9800 . ?
C20 H20 1.0000 . ?
C20 C21 1.519(4) . ?
C20 C22 1.518(4) . ?
C21 H21A 0.9800 . ?
C21 H21B 0.9800 . ?
C21 H21C 0.9800 . ?
C22 H22A 0.9800 . ?
C22 H22B 0.9800 . ?
C22 H22C 0.9800 . ?
C23 H23 1.0000 . ?
C23 C24 1.484(3) . ?
C24 C25 1.389(4) . ?
C24 C29 1.389(4) . ?
C25 C26 1.383(4) . ?
C26 C27 1.372(6) . ?
C27 C28 1.378(6) . ?
C28 C29 1.384(4) . ?
S2A O4A 1.446(5) . ?
S2A O5A 1.403(8) . ?
S2A O6A 1.435(8) . ?
S2A C31A 1.816(5) . ?
F9A C31A 1.355(12) . ?
F10A C31A 1.332(7) . ?
F11A C31A 1.307(6) . ?
S2B O4B 1.411(9) . ?
S2B O5B 1.439(9) . ?
S2B O6B 1.52(2) . ?
S2B C31B 1.807(11) . ?
F9B C31B 1.305(18) . ?
F10B C31B 1.37(2) . ?
F11B C31B 1.358(15) . ?

loop_
_geom_torsion_atom_site_label_1
_geom_torsion_atom_site_label_2
_geom_torsion_atom_site_label_3
_geom_torsion_atom_site_label_4
_geom_torsion
_geom_torsion_site_symmetry_1
_geom_torsion_site_symmetry_2
_geom_torsion_site_symmetry_3
_geom_torsion_site_symmetry_4
_geom_torsion_publ_flag
O1 S1 C30 F6 -49.6(2) . . . . ?
O1 S1 C30 F7 71.3(2) . . . . ?
O1 S1 C30 F8 -169.62(19) . . . . ?
O2 S1 C30 F6 70.4(2) . . . . ?
O2 S1 C30 F7 -168.73(19) . . . . ?
O2 S1 C30 F8 -49.6(2) . . . . ?
O3 S1 C30 F6 -169.33(18) . . . . ?
O3 S1 C30 F7 -48.4(2) . . . . ?
O3 S1 C30 F8 70.7(2) . . . . ?
P1 P2 C12 N3 -139.15(16) . . . . ?
P1 P2 C12 N4 56.7(2) . . . . ?
P1 P2 C23 C24 117.7(2) . . . . ?
P1 C23 C24 C25 25.6(3) . . . . ?
P1 C23 C24 C29 -152.9(2) . . . . ?
P2 P1 C1 N1 -121.5(2) . . . . ?
P2 P1 C1 N2 57.6(2) . . . . ?
P2 P1 C23 C24 -120.5(2) . . . . ?
P2 C23 C24 C25 -64.9(3) . . . . ?
P2 C23 C24 C29 116.7(2) . . . . ?
F1 C25 C26 F2 0.4(4) . . . . ?
F1 C25 C26 C27 -178.7(3) . . . . ?
F2 C26 C27 F3 0.0(5) . . . . ?
F2 C26 C27 C28 -178.8(3) . . . . ?
F3 C27 C28 F4 0.0(5) . . . . ?
F3 C27 C28 C29 -178.8(3) . . . . ?
F4 C28 C29 F5 1.6(5) . . . . ?
F4 C28 C29 C24 -179.5(3) . . . . ?
N1 C2 C3 N2 -0.1(3) . . . . ?
N1 C2 C3 C4 -177.9(3) . . . . ?
N3 C16 C17 N4 0.2(3) . . . . ?
N3 C16 C17 C18 179.8(3) . . . . ?
C1 P1 C23 P2 -90.23(9) . . . . ?
C1 P1 C23 C24 149.27(19) . . . . ?
C1 N1 C2 C3 1.3(3) . . . . ?
C1 N1 C2 C5 -173.4(2) . . . . ?
C1 N1 C6 C7 -107.9(3) . . . . ?
C1 N1 C6 C8 124.6(3) . . . . ?
C1 N2 C3 C2 -1.1(3) . . . . ?
C1 N2 C3 C4 176.8(3) . . . . ?
C1 N2 C9 C10 117.8(3) . . . . ?
C1 N2 C9 C11 -114.8(3) . . . . ?
C2 N1 C1 P1 177.29(18) . . . . ?
C2 N1 C1 N2 -2.0(3) . . . . ?
C2 N1 C6 C7 65.9(3) . . . . ?
C2 N1 C6 C8 -61.5(3) . . . . ?
C3 N2 C1 P1 -177.31(19) . . . . ?
C3 N2 C1 N1 1.9(3) . . . . ?
C3 N2 C9 C10 -59.0(3) . . . . ?
C3 N2 C9 C11 68.4(3) . . . . ?
C5 C2 C3 N2 174.4(3) . . . . ?
C5 C2 C3 C4 -3.4(5) . . . . ?
C6 N1 C1 P1 -7.9(3) . . . . ?
C6 N1 C1 N2 172.9(2) . . . . ?
C6 N1 C2 C3 -173.3(2) . . . . ?
C6 N1 C2 C5 12.0(4) . . . . ?
C9 N2 C1 P1 5.4(4) . . . . ?
C9 N2 C1 N1 -175.4(2) . . . . ?
C9 N2 C3 C2 176.2(2) . . . . ?
C9 N2 C3 C4 -6.0(4) . . . . ?
C12 P2 C23 P1 -97.16(10) . . . . ?
C12 P2 C23 C24 20.5(2) . . . . ?
C12 N3 C13 C14 -102.9(3) . . . . ?
C12 N3 C13 C15 128.9(2) . . . . ?
C12 N3 C16 C17 -0.2(3) . . . . ?
C12 N3 C16 C19 178.7(3) . . . . ?
C12 N4 C17 C16 -0.1(3) . . . . ?
C12 N4 C17 C18 -179.7(3) . . . . ?
C12 N4 C20 C21 102.9(3) . . . . ?
C12 N4 C20 C22 -128.6(3) . . . . ?
C13 N3 C12 P2 9.5(3) . . . . ?
C13 N3 C12 N4 177.0(2) . . . . ?
C13 N3 C16 C17 -176.9(2) . . . . ?
C13 N3 C16 C19 2.0(4) . . . . ?
C16 N3 C12 P2 -167.47(17) . . . . ?
C16 N3 C12 N4 0.1(3) . . . . ?
C16 N3 C13 C14 73.4(3) . . . . ?
C16 N3 C13 C15 -54.8(3) . . . . ?
C17 N4 C12 P2 165.54(19) . . . . ?
C17 N4 C12 N3 0.0(3) . . . . ?
C17 N4 C20 C21 -75.0(3) . . . . ?
C17 N4 C20 C22 53.5(3) . . . . ?
C19 C16 C17 N4 -178.7(3) . . . . ?
C19 C16 C17 C18 0.9(5) . . . . ?
C20 N4 C12 P2 -12.7(3) . . . . ?
C20 N4 C12 N3 -178.3(2) . . . . ?
C20 N4 C17 C16 178.1(2) . . . . ?
C20 N4 C17 C18 -1.5(4) . . . . ?
C23 P1 C1 N1 -67.5(2) . . . . ?
C23 P1 C1 N2 111.6(2) . . . . ?
C23 P2 C12 N3 -83.92(19) . . . . ?
C23 P2 C12 N4 111.9(2) . . . . ?
C23 C24 C25 F1 -0.4(4) . . . . ?
C23 C24 C25 C26 -179.2(3) . . . . ?
C23 C24 C29 F5 -1.6(4) . . . . ?
C23 C24 C29 C28 179.6(3) . . . . ?
C24 C25 C26 F2 179.2(3) . . . . ?
C24 C25 C26 C27 0.1(5) . . . . ?
C25 C24 C29 F5 179.9(2) . . . . ?
C25 C24 C29 C28 1.0(4) . . . . ?
C25 C26 C27 F3 179.1(3) . . . . ?
C25 C26 C27 C28 0.3(5) . . . . ?
C26 C27 C28 F4 178.8(3) . . . . ?
C26 C27 C28 C29 0.0(5) . . . . ?
C27 C28 C29 F5 -179.6(3) . . . . ?
C27 C28 C29 C24 -0.7(5) . . . . ?
C29 C24 C25 F1 178.1(2) . . . . ?
C29 C24 C25 C26 -0.7(4) . . . . ?
O4A S2A C31A F9A -59.4(5) . . . . ?
O4A S2A C31A F10A 179.4(4) . . . . ?
O4A S2A C31A F11A 59.7(4) . . . . ?
O5A S2A C31A F9A -178.6(5) . . . . ?
O5A S2A C31A F10A 60.2(4) . . . . ?
O5A S2A C31A F11A -59.4(5) . . . . ?
O6A S2A C31A F9A 61.0(6) . . . . ?
O6A S2A C31A F10A -60.2(5) . . . . ?
O6A S2A C31A F11A -179.8(4) . . . . ?
O4B S2B C31B F9B -66.1(10) . . . . ?
O4B S2B C31B F10B 59.0(15) . . . . ?
O4B S2B C31B F11B 176.4(9) . . . . ?
O5B S2B C31B F9B 179.6(9) . . . . ?
O5B S2B C31B F10B -55.3(15) . . . . ?
O5B S2B C31B F11B 62.1(10) . . . . ?
O6B S2B C31B F9B 58.2(12) . . . . ?
O6B S2B C31B F10B -176.7(16) . . . . ?
O6B S2B C31B F11B -59.3(12) . . . . ?

loop_
_exptl_oxdiff_crystal_face_indexfrac_h
_exptl_oxdiff_crystal_face_indexfrac_k
_exptl_oxdiff_crystal_face_indexfrac_l
_exptl_oxdiff_crystal_face_x
_exptl_oxdiff_crystal_face_y
_exptl_oxdiff_crystal_face_z
-7.3215 1.7466 -7.5913 -0.1208 -0.5000 0.8576
-8.5953 1.2906 2.9794 0.0523 0.2246 0.9730
-6.4760 0.4911 9.7775 0.1624 0.6834 0.7118
1.6222 -1.1704 13.9426 0.2269 0.9476 -0.2248
6.6099 -1.7230 9.1408 0.1464 0.6075 -0.7807
7.3266 -0.7501 -8.0173 -0.1340 -0.5654 -0.8139
-8.5137 2.4317 -1.1715 -0.1133 -0.0453 0.9925
-8.7868 -0.7040 1.7836 0.2642 0.1114 0.9580
0.7298 -7.6885 7.0659 0.8968 0.3720 -0.2395
6.7430 -5.2231 3.9982 0.4808 0.1981 -0.8542
8.8421 -0.8350 -0.3576 -0.0828 -0.0362 -0.9959
0.9098 7.6174 -7.2102 -0.9221 -0.3828 0.0565
1.0000 5.0000 -1.0000 -0.5783 0.0072 -0.0136
4.0000 -5.0000 1.0000 0.4815 -0.0064 -0.5409
1.0000 -5.0000 1.0000 0.5396 -0.0069 -0.2082
-4.0000 -5.0000 1.0000 0.6364 -0.0076 0.3463
2.0000 1.0000 5.0000 -0.1022 0.3617 -0.2107
-2.0000 1.0000 5.0000 -0.0247 0.3611 0.2329
0.0000 -1.0000 -5.0000 0.0634 -0.3614 -0.0111
4.0000 -2.0000 -5.0000 0.0959 -0.3760 -0.4738
-3.0000 -0.0000 -5.0000 0.0116 -0.3466 0.3407
0.0000 -4.0000 -5.0000 0.3932 -0.4072 -0.0685
-0.0000 4.0000 5.0000 -0.3932 0.4072 0.0685
3.0000 -5.0000 -1.0000 0.4823 -0.1450 -0.4268
